data_7058360
loop_
_publ_author_name
'Anamika, Anamika'
'Agrahari, Anand K.'
'Manar, Krishna K.'
'Yadav, Chote Lal'
'Tiwari, Vinod K.'
'Drew, Michael G. B.'
'Singh, Nanhai'

_publ_section_title
;
 Highly efficient structurally characterised novel precatalysts: di- and
 mononuclear heteroleptic Cu(i) dixanthate/xanthate--phosphine complexes
 for azide--alkyne cycloadditions
;
_journal_issue 23
_journal_name_full 'New Journal of Chemistry'
_journal_page_first 8939
_journal_paper_doi 10.1039/C9NJ01551E
_journal_volume 43
_journal_year 2019
_chemical_formula_sum 'C36 H31 Cu Fe O P2 S2'
_chemical_formula_weight 725.06
_space_group_crystal_system orthorhombic
_space_group_IT_number 29
_space_group_name_Hall 'P 2c -2ac'
_space_group_name_H-M_alt 'P c a 21'
_symmetry_space_group_name_Hall 'P 2c -2ac'
_symmetry_space_group_name_H-M 'P c a 21'
_atom_sites_solution_hydrogens mixed
_audit_creation_method SHELXL-2016/6
_audit_update_record
;
2019-04-19 deposited with the CCDC.    2019-05-06 downloaded from the CCDC.
;
_cell_angle_alpha 90
_cell_angle_beta 90
_cell_angle_gamma 90
_cell_formula_units_Z 8
_cell_length_a 33.9621(19)
_cell_length_b 9.8508(5)
_cell_length_c 19.6801(9)
_cell_measurement_reflns_used 13016
_cell_measurement_temperature 150(2)
_cell_measurement_theta_max 27.500
_cell_measurement_theta_min 3.33
_cell_volume 6584.1(6)
_computing_cell_refinement 'Crysalis, Oxford Diffraction'
_computing_data_collection 'Crysalis, Oxford Diffraction'
_computing_data_reduction 'Crysalis, Oxford Diffraction'
_computing_molecular_graphics PLATON(Spek,2004)
_computing_publication_material 'SHELXL, PLATON, WINGX (Ferrugia, 2012)'
_computing_structure_refinement 'SHELXL (Sheldrick, 2008)'
_computing_structure_solution 'SHELXS (Sheldrick, 2008)'
_diffrn_ambient_temperature 150(2)
_diffrn_measured_fraction_theta_full 0.989
_diffrn_measured_fraction_theta_max 0.991
_diffrn_measurement_device_type 'Oxford Diffaction X-Calibor System'
_diffrn_measurement_method '321 frames, counting time 10 s.'
_diffrn_radiation_monochromator graphite
_diffrn_radiation_source 'fine-focus sealed tube'
_diffrn_radiation_type MoK\a
_diffrn_radiation_wavelength 0.71073
_diffrn_reflns_av_R_equivalents 0.1209
_diffrn_reflns_av_unetI/netI 0.1870
_diffrn_reflns_Laue_measured_fraction_full 0.989
_diffrn_reflns_Laue_measured_fraction_max 0.991
_diffrn_reflns_limit_h_max 41
_diffrn_reflns_limit_h_min -44
_diffrn_reflns_limit_k_max 12
_diffrn_reflns_limit_k_min -7
_diffrn_reflns_limit_l_max 19
_diffrn_reflns_limit_l_min -25
_diffrn_reflns_number 32415
_diffrn_reflns_point_group_measured_fraction_full 0.993
_diffrn_reflns_point_group_measured_fraction_max 0.994
_diffrn_reflns_theta_full 25.242
_diffrn_reflns_theta_max 27.500
_diffrn_reflns_theta_min 3.329
_diffrn_standards_decay_% n/a
_diffrn_standards_interval_count n/a
_diffrn_standards_interval_time n/a
_exptl_absorpt_coefficient_mu 1.339
_exptl_absorpt_correction_T_max 1.000
_exptl_absorpt_correction_T_min 0.899
_exptl_absorpt_correction_type empirical
_exptl_absorpt_process_details 'ABSPACK, Oxford Diffraction Ltd'
_exptl_crystal_colour black
_exptl_crystal_density_diffrn 1.463
_exptl_crystal_density_method 'not measured'
_exptl_crystal_description block
_exptl_crystal_F_000 2976
_exptl_crystal_size_max 0.24
_exptl_crystal_size_mid 0.17
_exptl_crystal_size_min 0.15
_refine_diff_density_max 0.937
_refine_diff_density_min -0.579
_refine_diff_density_rms 0.105
_refine_ls_abs_structure_details
;
 Refined as an inversion twin.
;
_refine_ls_abs_structure_Flack 0.56(3)
_refine_ls_extinction_method none
_refine_ls_goodness_of_fit_ref 0.977
_refine_ls_hydrogen_treatment mixed
_refine_ls_matrix_type full
_refine_ls_number_parameters 784
_refine_ls_number_reflns 13016
_refine_ls_number_restraints 19
_refine_ls_restrained_S_all 0.976
_refine_ls_R_factor_all 0.1465
_refine_ls_R_factor_gt 0.0867
_refine_ls_shift/su_max 0.000
_refine_ls_shift/su_mean 0.000
_refine_ls_structure_factor_coef Fsqd
_refine_ls_weighting_details 'w=1/[\s^2^(Fo^2^)+(0.0078P)^2^] where P=(Fo^2^+2Fc^2^)/3'
_refine_ls_weighting_scheme calc
_refine_ls_wR_factor_gt 0.1052
_refine_ls_wR_factor_ref 0.1236
_reflns_Friedel_coverage 0.948
_reflns_Friedel_fraction_full 0.997
_reflns_Friedel_fraction_max 0.997
_reflns_number_gt 7857
_reflns_number_total 13016
_reflns_threshold_expression 'I > 2\s(I)'
_cod_data_source_file c9nj01551e2.cif
_cod_data_source_block 5
_cod_depositor_comments 'Adding full bibliography for 7058360--7058364.cif.'
_cod_database_code 7058360
_shelx_shelxl_version_number 2016/6
_shelx_space_group_comment
;
The symmetry employed for this shelxl refinement is uniquely defined
by the following loop, which should always be used as a source of
symmetry information in preference to the above space-group names.
They are only intended as comments.
;

loop_
_space_group_symop_operation_xyz
'x, y, z'
'-x, -y, z+1/2'
'x+1/2, -y, z'
'-x+1/2, y, z+1/2'

loop_
_atom_site_label
_atom_site_type_symbol
_atom_site_fract_x
_atom_site_fract_y
_atom_site_fract_z
_atom_site_U_iso_or_equiv
_atom_site_adp_type
_atom_site_occupancy
_atom_site_site_symmetry_order
_atom_site_calc_flag
_atom_site_refinement_flags_posn
_atom_site_refinement_flags_adp
Cu1 Cu 0.27631(4) 0.55401(13) -0.04896(8) 0.0298(4) Uani 1 1 d . .
Fe1A Fe 0.48120(5) 0.63009(15) -0.15917(9) 0.0230(4) Uani 1 1 d . .
P1A P 0.29101(10) 0.7744(3) -0.03443(17) 0.0266(8) Uani 1 1 d . .
P2A P 0.25461(10) 0.5114(3) -0.1545(2) 0.0278(8) Uani 1 1 d . .
S11A S 0.24462(11) 0.4658(3) 0.0486(2) 0.0379(9) Uani 1 1 d . .
S13A S 0.32334(11) 0.3971(4) 0.0000(2) 0.0466(10) Uani 1 1 d . .
C12A C 0.2873(4) 0.3791(11) 0.0562(7) 0.038(4) Uani 1 1 d . .
O14A O 0.2892(3) 0.2928(9) 0.1103(4) 0.044(2) Uani 1 1 d . .
C15A C 0.3242(5) 0.2116(15) 0.1213(8) 0.062(5) Uani 1 1 d . .
H15A H 0.328265 0.152897 0.083029 0.093 Uiso 1 1 calc R U
H15B H 0.320924 0.157888 0.161633 0.093 Uiso 1 1 calc R U
H15C H 0.346556 0.270234 0.126612 0.093 Uiso 1 1 calc R U
C31A C 0.2502(4) 0.8772(11) -0.0008(6) 0.030(3) Uani 1 1 d . .
C32A C 0.2150(4) 0.8168(11) 0.0123(7) 0.035(3) Uani 1 1 d . .
H32A H 0.211728 0.725691 0.001277 0.042 Uiso 1 1 calc R U
C33A C 0.1837(4) 0.8863(13) 0.0415(8) 0.044(4) Uani 1 1 d . .
H33A H 0.159883 0.842398 0.049515 0.053 Uiso 1 1 calc R U
C34A C 0.1883(5) 1.0212(14) 0.0583(9) 0.053(5) Uani 1 1 d . .
H34A H 0.168437 1.069091 0.080318 0.064 Uiso 1 1 calc R U
C35A C 0.2239(5) 1.0830(13) 0.0412(8) 0.059(5) Uani 1 1 d . .
H35A H 0.226714 1.175988 0.047722 0.071 Uiso 1 1 calc R U
C36A C 0.2545(4) 1.0110(11) 0.0151(7) 0.033(3) Uani 1 1 d . .
H36A H 0.278571 1.053540 0.007971 0.039 Uiso 1 1 calc R U
C41A C 0.3302(4) 0.8124(11) 0.0241(6) 0.028(3) Uani 1 1 d . .
C42A C 0.3265(4) 0.7718(14) 0.0920(7) 0.046(4) Uani 1 1 d . .
H42A H 0.303957 0.724945 0.105196 0.055 Uiso 1 1 calc R U
C43A C 0.3544(4) 0.7984(14) 0.1388(7) 0.047(4) Uani 1 1 d . .
H43A H 0.350901 0.769656 0.183398 0.056 Uiso 1 1 calc R U
C44A C 0.3880(4) 0.8678(14) 0.1211(7) 0.050(4) Uani 1 1 d . .
H44A H 0.407150 0.886855 0.153537 0.060 Uiso 1 1 calc R U
C45A C 0.3928(4) 0.9083(15) 0.0555(8) 0.063(5) Uani 1 1 d . .
H45A H 0.415534 0.954786 0.043116 0.075 Uiso 1 1 calc R U
C46A C 0.3643(4) 0.8810(13) 0.0067(8) 0.049(4) Uani 1 1 d . .
H46A H 0.368128 0.909122 -0.037908 0.059 Uiso 1 1 calc R U
C51A C 0.3047(4) 0.8601(11) -0.1121(6) 0.028(3) Uani 1 1 d . .
C52A C 0.2942(4) 0.9916(11) -0.1386(7) 0.032(4) Uani 1 1 d . .
H52A H 0.279172 1.057433 -0.116806 0.039 Uiso 1 1 calc R U
C53A C 0.3109(5) 1.0016(13) -0.2035(8) 0.047(4) Uani 1 1 d . .
H53A H 0.307888 1.075160 -0.232614 0.056 Uiso 1 1 calc R U
C54A C 0.3326(4) 0.8856(14) -0.2180(7) 0.047(4) Uani 1 1 d . .
H54A H 0.346662 0.869502 -0.257747 0.056 Uiso 1 1 calc R U
C55A C 0.3298(4) 0.7961(12) -0.1618(6) 0.031(3) Uani 1 1 d . .
H55A H 0.341868 0.711792 -0.157745 0.037 Uiso 1 1 calc R U
C61A C 0.2895(4) 0.4245(11) -0.2088(6) 0.028(3) Uani 1 1 d . .
C62A C 0.3295(4) 0.4141(10) -0.1891(7) 0.030(3) Uani 1 1 d . .
H62A H 0.337716 0.448569 -0.147438 0.036 Uiso 1 1 calc R U
C63A C 0.3560(4) 0.3527(11) -0.2317(6) 0.030(3) Uani 1 1 d . .
H63A H 0.382364 0.347807 -0.218970 0.036 Uiso 1 1 calc R U
C64A C 0.3447(4) 0.2986(11) -0.2924(7) 0.033(3) Uani 1 1 d . .
H64A H 0.362949 0.257278 -0.320857 0.039 Uiso 1 1 calc R U
C65A C 0.3058(4) 0.3064(12) -0.3108(7) 0.043(4) Uani 1 1 d . .
H65A H 0.297786 0.269603 -0.352125 0.051 Uiso 1 1 calc R U
C66A C 0.2787(4) 0.3668(11) -0.2699(6) 0.036(3) Uani 1 1 d . .
H66A H 0.252401 0.369235 -0.283226 0.043 Uiso 1 1 calc R U
C71A C 0.2101(4) 0.4114(11) -0.1612(8) 0.035(3) Uani 1 1 d . .
C72A C 0.2063(4) 0.2962(13) -0.1205(8) 0.047(4) Uani 1 1 d . .
H72A H 0.226564 0.274285 -0.090664 0.056 Uiso 1 1 calc R U
C73A C 0.1734(5) 0.2135(14) -0.1230(9) 0.067(5) Uani 1 1 d . .
H73A H 0.171227 0.138337 -0.094705 0.080 Uiso 1 1 calc R U
C74A C 0.1436(6) 0.2452(17) -0.1688(10) 0.081(6) Uani 1 1 d . U
H74A H 0.121527 0.189664 -0.172112 0.097 Uiso 1 1 calc R U
C75A C 0.1467(5) 0.3606(15) -0.2099(10) 0.072(5) Uani 1 1 d . .
H75A H 0.126298 0.382965 -0.239231 0.086 Uiso 1 1 calc R U
C76A C 0.1795(4) 0.4407(13) -0.2073(9) 0.048(4) Uani 1 1 d . .
H76A H 0.180(4) 0.519(11) -0.238(6) 0.057 Uiso 1 1 d . U
C81A C 0.2428(4) 0.6611(11) -0.2033(7) 0.033(3) Uani 1 1 d . .
C82A C 0.2193(4) 0.7708(11) -0.1778(7) 0.036(3) Uani 1 1 d . .
H82A H 0.206969 0.774659 -0.135637 0.043 Uiso 1 1 calc R U
C83A C 0.2184(5) 0.8722(13) -0.2290(8) 0.044(4) Uani 1 1 d . .
H83A H 0.204(4) 0.937(11) -0.216(7) 0.053 Uiso 1 1 d . U
C84A C 0.2410(5) 0.8334(13) -0.2851(8) 0.048(4) Uani 1 1 d . .
H84A H 0.245745 0.883819 -0.324170 0.058 Uiso 1 1 calc R U
C85A C 0.2552(4) 0.7019(11) -0.2703(6) 0.034(3) Uani 1 1 d . .
H85A H 0.270383 0.649288 -0.299552 0.041 Uiso 1 1 calc R U
Cu2 Cu 0.47346(4) 0.91358(12) -0.30311(7) 0.0248(3) Uani 1 1 d . .
Fe1B Fe 0.27480(5) 0.83578(16) -0.19940(9) 0.0298(4) Uani 1 1 d . .
P1B P 0.49580(10) 0.9611(3) -0.19860(18) 0.0228(7) Uani 1 1 d . .
P2B P 0.46360(10) 0.6902(3) -0.32348(15) 0.0229(7) Uani 1 1 d . .
S11B S 0.41961(11) 1.0399(3) -0.35250(18) 0.0375(9) Uani 1 1 d . .
S13B S 0.50165(11) 1.0222(3) -0.3990(2) 0.0309(8) Uani 1 1 d . .
C12B C 0.4555(4) 1.0787(11) -0.4079(6) 0.031(3) Uani 1 1 d . .
O14B O 0.4488(3) 1.1571(9) -0.4631(5) 0.053(3) Uani 1 1 d . .
C15B C 0.4102(5) 1.2132(16) -0.4758(9) 0.082(6) Uani 1 1 d . .
H15D H 0.391732 1.140715 -0.482792 0.123 Uiso 1 1 calc R U
H15F H 0.411087 1.269569 -0.515499 0.123 Uiso 1 1 calc R U
H15E H 0.402105 1.266477 -0.437380 0.123 Uiso 1 1 calc R U
C31B C 0.5398(4) 1.0678(10) -0.1930(6) 0.022(3) Uani 1 1 d . U
C32B C 0.5413(4) 1.1841(11) -0.2357(6) 0.036(3) Uani 1 1 d . .
H32B H 0.521721 1.199803 -0.267727 0.043 Uiso 1 1 calc R U
C33B C 0.5725(4) 1.2738(12) -0.2287(7) 0.044(4) Uani 1 1 d . .
H33B H 0.572488 1.353681 -0.253927 0.052 Uiso 1 1 calc R U
C34B C 0.6032(4) 1.2486(13) -0.1863(7) 0.044(4) Uani 1 1 d . U
H34B H 0.624476 1.307940 -0.184349 0.053 Uiso 1 1 calc R U
C35B C 0.6024(4) 1.1339(13) -0.1459(7) 0.045(4) Uani 1 1 d . .
H35B H 0.623135 1.115949 -0.116318 0.054 Uiso 1 1 calc R U
C36B C 0.5707(4) 1.0453(12) -0.1497(7) 0.036(3) Uani 1 1 d . .
H36B H 0.570387 0.968719 -0.122133 0.043 Uiso 1 1 calc R U
C41B C 0.4628(4) 1.0469(10) -0.1394(6) 0.023(3) Uani 1 1 d . .
C42B C 0.4242(4) 1.0648(10) -0.1559(6) 0.026(3) Uani 1 1 d . .
H42B H 0.415022 1.032514 -0.197352 0.031 Uiso 1 1 calc R U
C43B C 0.3982(4) 1.1306(10) -0.1121(6) 0.025(3) Uani 1 1 d . .
H43B H 0.371646 1.138321 -0.122931 0.030 Uiso 1 1 calc R U
C44B C 0.4125(4) 1.1834(10) -0.0530(7) 0.032(3) Uani 1 1 d . .
H44B H 0.395802 1.230745 -0.024085 0.038 Uiso 1 1 calc R U
C45B C 0.4511(4) 1.1675(10) -0.0358(6) 0.025(3) Uani 1 1 d . .
H45B H 0.460436 1.202761 0.004953 0.030 Uiso 1 1 calc R U
C46B C 0.4762(4) 1.1002(11) -0.0781(6) 0.029(3) Uani 1 1 d . .
H46B H 0.502488 1.089751 -0.065913 0.035 Uiso 1 1 calc R U
C51B C 0.5108(3) 0.8100(9) -0.1527(6) 0.019(3) Uani 1 1 d . .
C52B C 0.5347(3) 0.7064(10) -0.1801(6) 0.021(3) Uani 1 1 d . .
H52B H 0.546282 0.707932 -0.222935 0.025 Uiso 1 1 calc R U
C53B C 0.5384(4) 0.6001(11) -0.1324(6) 0.027(3) Uani 1 1 d . .
H53B H 0.552521 0.520113 -0.138361 0.032 Uiso 1 1 calc R U
C54B C 0.5176(4) 0.6357(10) -0.0760(6) 0.027(3) Uani 1 1 d . .
H54B H 0.515611 0.583803 -0.036664 0.032 Uiso 1 1 calc R U
C55B C 0.4995(4) 0.7628(11) -0.0862(6) 0.026(3) Uani 1 1 d . .
H55B H 0.483280 0.808030 -0.055576 0.031 Uiso 1 1 calc R U
C61B C 0.5057(3) 0.5964(10) -0.3563(6) 0.021(3) Uani 1 1 d . .
C62B C 0.5419(4) 0.6606(11) -0.3654(6) 0.025(3) Uani 1 1 d . .
H62B H 0.545182 0.750233 -0.351623 0.030 Uiso 1 1 calc R U
C63B C 0.5732(4) 0.5909(13) -0.3950(7) 0.040(4) Uani 1 1 d . .
H63B H 0.596875 0.635979 -0.402352 0.048 Uiso 1 1 calc R U
C64B C 0.5699(4) 0.4621(13) -0.4130(7) 0.038(4) Uani 1 1 d . .
H64B H 0.591534 0.416178 -0.430649 0.046 Uiso 1 1 calc R U
C65B C 0.5346(4) 0.3964(13) -0.4056(6) 0.037(3) Uani 1 1 d . .
H65B H 0.532303 0.306705 -0.419713 0.044 Uiso 1 1 calc R U
C66B C 0.5029(4) 0.4598(11) -0.3780(7) 0.032(3) Uani 1 1 d . .
H66B H 0.479282 0.413188 -0.373323 0.038 Uiso 1 1 calc R U
C71B C 0.4256(4) 0.6433(10) -0.3851(6) 0.024(3) Uani 1 1 d . .
C72B C 0.4330(4) 0.6699(12) -0.4535(7) 0.035(3) Uani 1 1 d . .
H72B H 0.456241 0.713621 -0.465474 0.042 Uiso 1 1 calc R U
C73B C 0.4067(5) 0.6332(14) -0.5046(7) 0.046(4) Uani 1 1 d . .
H73B H 0.412419 0.648739 -0.550122 0.055 Uiso 1 1 calc R U
C74B C 0.3720(5) 0.5732(13) -0.4852(8) 0.049(4) Uani 1 1 d . .
H74B H 0.353744 0.548626 -0.518289 0.059 Uiso 1 1 calc R U
C75B C 0.3636(5) 0.5487(13) -0.4183(8) 0.051(4) Uani 1 1 d . .
H75B H 0.339850 0.508061 -0.406493 0.061 Uiso 1 1 calc R U
C76B C 0.3904(4) 0.5843(11) -0.3677(7) 0.036(3) Uani 1 1 d . .
H76B H 0.384519 0.568114 -0.322295 0.043 Uiso 1 1 calc R U
C81B C 0.4500(3) 0.6037(10) -0.2463(6) 0.021(3) Uani 1 1 d . .
C82B C 0.4629(4) 0.4764(11) -0.2202(7) 0.028(3) Uani 1 1 d . .
H82B H 0.478902 0.414495 -0.242803 0.034 Uiso 1 1 calc R U
C83B C 0.4474(4) 0.4603(12) -0.1546(8) 0.040(4) Uani 1 1 d . .
H83B H 0.451330 0.385462 -0.126636 0.048 Uiso 1 1 calc R U
C84B C 0.4247(4) 0.5760(12) -0.1378(6) 0.036(4) Uani 1 1 d . .
H84B H 0.411407 0.592446 -0.097300 0.043 Uiso 1 1 calc R U
C85B C 0.4266(4) 0.6602(12) -0.1945(6) 0.030(3) Uani 1 1 d . .
H85B H 0.413905 0.743615 -0.197798 0.036 Uiso 1 1 calc R U

loop_
_atom_site_aniso_label
_atom_site_aniso_U_11
_atom_site_aniso_U_22
_atom_site_aniso_U_33
_atom_site_aniso_U_23
_atom_site_aniso_U_13
_atom_site_aniso_U_12
Cu1 0.0279(10) 0.0279(7) 0.0335(9) 0.0026(7) 0.0067(8) 0.0025(7)
Fe1A 0.0211(11) 0.0247(8) 0.0233(10) 0.0040(7) -0.0016(8) 0.0007(7)
P1A 0.0180(19) 0.0304(16) 0.032(2) 0.0016(14) 0.0020(15) -0.0038(13)
P2A 0.021(2) 0.0289(16) 0.034(2) 0.0013(15) 0.0054(17) 0.0018(14)
S11A 0.030(2) 0.0397(18) 0.044(2) 0.0097(17) 0.0139(18) 0.0034(16)
S13A 0.033(2) 0.064(2) 0.043(2) 0.0125(19) 0.0097(18) 0.0174(18)
C12A 0.046(10) 0.029(7) 0.040(9) 0.007(6) -0.012(7) -0.009(6)
O14A 0.040(6) 0.060(6) 0.031(6) 0.011(5) 0.007(5) 0.006(5)
C15A 0.048(12) 0.078(11) 0.061(12) 0.018(9) -0.006(9) 0.016(9)
C31A 0.033(9) 0.031(7) 0.027(8) 0.006(6) -0.006(6) -0.012(6)
C32A 0.028(9) 0.023(6) 0.055(10) -0.011(6) -0.001(7) 0.000(6)
C33A 0.011(8) 0.047(8) 0.075(12) 0.001(8) 0.014(7) -0.004(6)
C34A 0.025(10) 0.056(9) 0.079(14) -0.007(9) 0.011(9) 0.012(7)
C35A 0.063(13) 0.028(7) 0.087(14) -0.022(8) 0.008(10) -0.006(8)
C36A 0.020(8) 0.045(8) 0.034(9) -0.012(6) 0.009(6) -0.005(6)
C41A 0.025(8) 0.027(6) 0.034(8) 0.008(5) 0.003(6) -0.002(5)
C42A 0.020(9) 0.072(10) 0.045(10) -0.001(8) 0.014(7) -0.008(7)
C43A 0.028(10) 0.077(10) 0.035(9) 0.013(8) 0.003(7) -0.005(8)
C44A 0.032(10) 0.070(10) 0.048(10) 0.007(8) -0.028(7) -0.010(8)
C45A 0.028(10) 0.085(11) 0.074(13) 0.055(10) -0.032(9) -0.019(8)
C46A 0.037(10) 0.062(9) 0.049(10) 0.028(8) -0.034(8) -0.021(7)
C51A 0.025(8) 0.022(6) 0.035(8) 0.001(5) -0.001(6) -0.002(5)
C52A 0.028(9) 0.026(6) 0.042(10) 0.008(6) -0.006(7) -0.008(5)
C53A 0.046(11) 0.054(9) 0.041(10) 0.014(8) 0.007(9) 0.007(7)
C54A 0.026(9) 0.082(11) 0.033(9) 0.013(8) 0.001(7) -0.018(8)
C55A 0.022(8) 0.044(7) 0.028(7) 0.013(6) 0.007(6) -0.006(6)
C61A 0.028(8) 0.031(6) 0.024(8) 0.003(6) 0.006(6) -0.007(5)
C62A 0.028(9) 0.021(6) 0.040(9) 0.003(6) 0.002(6) -0.005(5)
C63A 0.013(8) 0.042(7) 0.035(8) 0.002(6) 0.002(6) -0.002(6)
C64A 0.035(9) 0.033(6) 0.030(8) 0.018(6) 0.016(6) 0.018(6)
C65A 0.050(11) 0.047(8) 0.031(9) -0.001(6) -0.006(8) 0.012(7)
C66A 0.038(10) 0.040(7) 0.029(8) 0.002(6) -0.001(7) 0.012(7)
C71A 0.018(8) 0.032(6) 0.054(9) -0.002(7) 0.013(7) 0.006(5)
C72A 0.036(10) 0.048(8) 0.057(10) 0.004(7) -0.006(8) -0.008(7)
C73A 0.049(12) 0.041(9) 0.111(15) 0.016(9) -0.003(11) -0.019(8)
C74A 0.081(6) 0.081(6) 0.081(6) -0.0001(14) 0.0002(14) -0.0006(14)
C75A 0.020(10) 0.070(10) 0.126(17) 0.017(11) -0.010(10) 0.001(8)
C76A 0.030(10) 0.051(9) 0.063(12) 0.000(8) -0.011(9) 0.000(7)
C81A 0.026(8) 0.040(7) 0.033(8) 0.004(6) -0.007(7) 0.003(6)
C82A 0.017(8) 0.038(7) 0.052(10) 0.000(6) -0.007(6) 0.001(6)
C83A 0.042(11) 0.029(7) 0.062(11) 0.010(7) -0.027(9) 0.004(7)
C84A 0.047(11) 0.053(9) 0.044(10) 0.009(8) -0.012(8) -0.008(7)
C85A 0.052(10) 0.031(6) 0.020(8) -0.008(5) -0.008(7) 0.001(6)
Cu2 0.0250(9) 0.0242(7) 0.0251(8) 0.0028(6) 0.0016(7) 0.0008(6)
Fe1B 0.0246(12) 0.0306(9) 0.0342(11) 0.0058(8) -0.0049(9) -0.0020(8)
P1B 0.0173(19) 0.0275(15) 0.0236(19) 0.0011(14) -0.0007(15) 0.0046(13)
P2B 0.019(2) 0.0267(15) 0.0226(19) 0.0011(13) 0.0001(14) 0.0003(13)
S11B 0.027(2) 0.0529(19) 0.033(2) 0.0155(17) 0.0098(16) 0.0143(16)
S13B 0.024(2) 0.0344(16) 0.034(2) 0.0085(15) 0.0076(16) 0.0027(14)
C12B 0.046(10) 0.023(6) 0.023(7) 0.000(5) 0.000(6) 0.009(6)
O14B 0.031(7) 0.080(7) 0.049(7) 0.035(6) 0.014(5) 0.014(5)
C15B 0.045(13) 0.110(14) 0.092(15) 0.066(12) 0.014(10) 0.033(10)
C31B 0.022(3) 0.023(3) 0.022(3) -0.0008(13) 0.0007(13) 0.0013(13)
C32B 0.035(10) 0.043(8) 0.030(8) -0.008(6) 0.008(6) -0.007(6)
C33B 0.064(12) 0.028(7) 0.038(9) -0.008(6) 0.027(8) -0.004(7)
C34B 0.044(4) 0.044(4) 0.045(4) -0.0005(13) 0.0005(13) -0.0005(13)
C35B 0.026(9) 0.057(8) 0.051(10) -0.017(7) -0.007(7) 0.005(7)
C36B 0.031(9) 0.038(7) 0.038(9) 0.003(7) 0.005(7) 0.000(6)
C41B 0.022(8) 0.020(5) 0.027(8) 0.012(5) 0.000(6) 0.005(5)
C42B 0.022(8) 0.037(6) 0.017(7) 0.007(5) 0.005(6) -0.004(5)
C43B 0.013(7) 0.033(6) 0.028(7) 0.011(5) 0.007(6) 0.002(5)
C44B 0.039(9) 0.030(6) 0.027(8) 0.004(6) 0.015(7) 0.011(6)
C45B 0.029(8) 0.023(6) 0.021(7) -0.005(5) -0.005(6) 0.002(5)
C46B 0.027(8) 0.031(6) 0.030(8) 0.004(5) -0.001(6) 0.008(6)
C51B 0.013(7) 0.021(5) 0.024(7) -0.005(5) -0.009(5) 0.007(4)
C52B 0.019(7) 0.023(5) 0.021(7) 0.005(5) -0.003(5) -0.001(5)
C53B 0.024(8) 0.029(6) 0.028(8) 0.007(5) -0.008(6) 0.003(5)
C54B 0.028(8) 0.027(6) 0.025(7) 0.002(5) -0.007(6) 0.004(5)
C55B 0.024(8) 0.032(6) 0.022(7) 0.008(5) 0.002(6) 0.003(5)
C61B 0.017(7) 0.025(6) 0.022(7) 0.004(5) -0.008(5) 0.002(5)
C62B 0.017(8) 0.027(6) 0.031(8) 0.015(5) 0.005(6) -0.001(5)
C63B 0.023(9) 0.048(8) 0.050(10) 0.003(7) 0.003(7) -0.002(7)
C64B 0.029(9) 0.058(9) 0.027(9) 0.005(7) 0.009(7) 0.013(7)
C65B 0.042(10) 0.047(8) 0.021(7) -0.009(6) -0.001(7) 0.014(7)
C66B 0.022(8) 0.031(7) 0.043(10) -0.007(6) -0.003(7) -0.003(6)
C71B 0.021(8) 0.027(6) 0.026(7) 0.003(5) 0.004(6) 0.001(5)
C72B 0.021(8) 0.045(8) 0.039(9) 0.000(7) -0.010(7) 0.006(6)
C73B 0.050(11) 0.066(10) 0.021(8) 0.008(7) -0.009(7) 0.026(8)
C74B 0.060(12) 0.040(8) 0.047(10) -0.007(7) -0.030(9) 0.031(8)
C75B 0.042(11) 0.051(9) 0.058(12) 0.008(8) -0.021(8) -0.019(7)
C76B 0.030(9) 0.041(7) 0.036(9) 0.010(6) 0.001(7) -0.004(6)
C81B 0.013(7) 0.022(6) 0.027(7) 0.002(5) -0.004(5) -0.008(5)
C82B 0.030(9) 0.029(6) 0.027(8) 0.004(5) -0.012(6) -0.001(5)
C83B 0.035(9) 0.045(7) 0.040(9) 0.023(7) -0.016(8) -0.009(7)
C84B 0.034(9) 0.050(8) 0.024(8) 0.009(6) 0.004(6) -0.014(7)
C85B 0.019(8) 0.042(7) 0.030(8) 0.004(6) 0.004(6) -0.004(6)

loop_
_atom_type_symbol
_atom_type_description
_atom_type_scat_dispersion_real
_atom_type_scat_dispersion_imag
_atom_type_scat_source
C C 0.0033 0.0016 'International Tables Vol C Tables 4.2.6.8 and 6.1.1.4'
H H 0.0000 0.0000 'International Tables Vol C Tables 4.2.6.8 and 6.1.1.4'
O O 0.0106 0.0060 'International Tables Vol C Tables 4.2.6.8 and 6.1.1.4'
S S 0.1246 0.1234 'International Tables Vol C Tables 4.2.6.8 and 6.1.1.4'
Cu Cu 0.3201 1.2651 'International Tables Vol C Tables 4.2.6.8 and 6.1.1.4'
P P 0.1023 0.0942 'International Tables Vol C Tables 4.2.6.8 and 6.1.1.4'
Fe Fe 0.3463 0.8444 'International Tables Vol C Tables 4.2.6.8 and 6.1.1.4'

loop_
_geom_angle_atom_site_label_1
_geom_angle_atom_site_label_2
_geom_angle_atom_site_label_3
_geom_angle
P2A Cu1 P1A 111.82(13)
P2A Cu1 S11A 122.22(15)
P1A Cu1 S11A 110.66(14)
P2A Cu1 S13A 117.75(13)
P1A Cu1 S13A 114.80(14)
S11A Cu1 S13A 75.09(13)
C85B Fe1A C52B 135.3(5)
C85B Fe1A C82B 67.7(5)
C52B Fe1A C82B 115.7(5)
C85B Fe1A C83B 67.3(5)
C52B Fe1A C83B 146.0(5)
C82B Fe1A C83B 40.5(5)
C85B Fe1A C81B 40.8(4)
C52B Fe1A C81B 110.3(4)
C82B Fe1A C81B 41.0(4)
C83B Fe1A C81B 68.7(5)
C85B Fe1A C53B 174.7(5)
C52B Fe1A C53B 40.9(4)
C82B Fe1A C53B 109.7(5)
C83B Fe1A C53B 114.2(5)
C81B Fe1A C53B 134.3(5)
C85B Fe1A C84B 40.3(4)
C52B Fe1A C84B 173.2(5)
C82B Fe1A C84B 68.8(5)
C83B Fe1A C84B 40.7(5)
C81B Fe1A C84B 69.5(5)
C53B Fe1A C84B 143.9(5)
C85B Fe1A C55B 115.6(5)
C52B Fe1A C55B 68.2(5)
C82B Fe1A C55B 171.2(5)
C83B Fe1A C55B 132.0(5)
C81B Fe1A C55B 146.6(4)
C53B Fe1A C55B 67.6(5)
C84B Fe1A C55B 108.0(5)
C85B Fe1A C51B 110.4(4)
C52B Fe1A C51B 40.8(4)
C82B Fe1A C51B 146.6(5)
C83B Fe1A C51B 172.1(6)
C81B Fe1A C51B 114.8(4)
C53B Fe1A C51B 68.9(4)
C84B Fe1A C51B 132.7(5)
C55B Fe1A C51B 41.3(4)
C85B Fe1A C54B 146.2(5)
C52B Fe1A C54B 67.0(5)
C82B Fe1A C54B 132.6(4)
C83B Fe1A C54B 109.1(5)
C81B Fe1A C54B 172.1(5)
C53B Fe1A C54B 38.9(4)
C84B Fe1A C54B 114.2(5)
C55B Fe1A C54B 40.3(4)
C51B Fe1A C54B 68.3(4)
C41A P1A C51A 104.7(5)
C41A P1A C31A 102.2(6)
C51A P1A C31A 103.9(5)
C41A P1A Cu1 116.6(4)
C51A P1A Cu1 113.7(4)
C31A P1A Cu1 114.3(4)
C81A P2A C71A 102.7(6)
C81A P2A C61A 102.5(6)
C71A P2A C61A 104.3(6)
C81A P2A Cu1 114.4(4)
C71A P2A Cu1 116.4(5)
C61A P2A Cu1 114.8(5)
C12A S11A Cu1 82.3(5)
C12A S13A Cu1 81.2(5)
O14A C12A S13A 123.6(10)
O14A C12A S11A 115.0(10)
S13A C12A S11A 121.4(8)
C12A O14A C15A 119.9(11)
O14A C15A H15A 109.5
O14A C15A H15B 109.5
H15A C15A H15B 109.5
O14A C15A H15C 109.5
H15A C15A H15C 109.5
H15B C15A H15C 109.5
C36A C31A C32A 118.2(12)
C36A C31A P1A 122.4(10)
C32A C31A P1A 119.3(9)
C31A C32A C33A 122.4(11)
C31A C32A H32A 118.8
C33A C32A H32A 118.8
C34A C33A C32A 119.2(13)
C34A C33A H33A 120.4
C32A C33A H33A 120.4
C33A C34A C35A 117.5(13)
C33A C34A H34A 121.3
C35A C34A H34A 121.3
C36A C35A C34A 121.7(12)
C36A C35A H35A 119.1
C34A C35A H35A 119.1
C35A C36A C31A 120.7(13)
C35A C36A H36A 119.7
C31A C36A H36A 119.7
C46A C41A C42A 116.9(12)
C46A C41A P1A 124.2(10)
C42A C41A P1A 119.0(10)
C43A C42A C41A 122.2(13)
C43A C42A H42A 118.9
C41A C42A H42A 118.9
C42A C43A C44A 120.5(14)
C42A C43A H43A 119.7
C44A C43A H43A 119.7
C45A C44A C43A 119.0(13)
C45A C44A H44A 120.5
C43A C44A H44A 120.5
C44A C45A C46A 121.0(14)
C44A C45A H45A 119.5
C46A C45A H45A 119.5
C41A C46A C45A 120.4(14)
C41A C46A H46A 119.8
C45A C46A H46A 119.8
C55A C51A C52A 107.0(11)
C55A C51A P1A 121.4(8)
C52A C51A P1A 131.5(10)
C55A C51A Fe1B 70.5(7)
C52A C51A Fe1B 70.9(7)
P1A C51A Fe1B 122.5(6)
C53A C52A C51A 107.0(12)
C53A C52A Fe1B 69.6(8)
C51A C52A Fe1B 67.6(6)
C53A C52A H52A 126.5
C51A C52A H52A 126.5
Fe1B C52A H52A 127.8
C54A C53A C52A 110.2(12)
C54A C53A Fe1B 70.7(8)
C52A C53A Fe1B 70.5(8)
C54A C53A H53A 124.9
C52A C53A H53A 124.9
Fe1B C53A H53A 125.5
C53A C54A C55A 108.3(13)
C53A C54A Fe1B 69.7(9)
C55A C54A Fe1B 69.4(7)
C53A C54A H54A 125.8
C55A C54A H54A 125.8
Fe1B C54A H54A 126.7
C54A C55A C51A 107.3(11)
C54A C55A Fe1B 70.2(7)
C51A C55A Fe1B 67.9(7)
C54A C55A H55A 126.3
C51A C55A H55A 126.3
Fe1B C55A H55A 127.1
C66A C61A C62A 117.7(12)
C66A C61A P2A 122.2(11)
C62A C61A P2A 120.0(10)
C63A C62A C61A 119.6(12)
C63A C62A H62A 120.2
C61A C62A H62A 120.2
C64A C63A C62A 121.5(13)
C64A C63A H63A 119.3
C62A C63A H63A 119.3
C63A C64A C65A 118.9(12)
C63A C64A H64A 120.6
C65A C64A H64A 120.6
C66A C65A C64A 121.3(13)
C66A C65A H65A 119.4
C64A C65A H65A 119.4
C65A C66A C61A 121.0(14)
C65A C66A H66A 119.5
C61A C66A H66A 119.5
C72A C71A C76A 118.0(13)
C72A C71A P2A 118.5(11)
C76A C71A P2A 123.5(10)
C73A C72A C71A 122.1(14)
C73A C72A H72A 118.9
C71A C72A H72A 118.9
C72A C73A C74A 118.6(15)
C72A C73A H73A 120.7
C74A C73A H73A 120.7
C73A C74A C75A 120.1(17)
C73A C74A H74A 120.0
C75A C74A H74A 120.0
C76A C75A C74A 120.7(16)
C76A C75A H75A 119.6
C74A C75A H75A 119.6
C75A C76A C71A 120.4(14)
C75A C76A H76A 117(8)
C71A C76A H76A 123(8)
C82A C81A C85A 105.9(11)
C82A C81A P2A 123.5(10)
C85A C81A P2A 130.5(10)
C82A C81A Fe1B 69.3(7)
C85A C81A Fe1B 69.1(7)
P2A C81A Fe1B 123.5(7)
C83A C82A C81A 107.1(12)
C83A C82A Fe1B 69.5(8)
C81A C82A Fe1B 69.4(7)
C83A C82A H82A 126.5
C81A C82A H82A 126.5
Fe1B C82A H82A 126.2
C84A C83A C82A 110.8(12)
C84A C83A Fe1B 70.1(9)
C82A C83A Fe1B 69.7(7)
C84A C83A H83A 139(10)
C82A C83A H83A 110(10)
Fe1B C83A H83A 126(10)
C83A C84A C85A 106.0(12)
C83A C84A Fe1B 69.7(9)
C85A C84A Fe1B 69.4(7)
C83A C84A H84A 127.0
C85A C84A H84A 127.0
Fe1B C84A H84A 125.5
C84A C85A C81A 110.1(12)
C84A C85A Fe1B 70.0(7)
C81A C85A Fe1B 69.4(7)
C84A C85A H85A 124.9
C81A C85A H85A 124.9
Fe1B C85A H85A 127.3
P1B Cu2 P2B 114.58(12)
P1B Cu2 S13B 119.93(14)
P2B Cu2 S13B 110.99(12)
P1B Cu2 S11B 121.17(13)
P2B Cu2 S11B 108.53(13)
S13B Cu2 S11B 75.70(13)
C51A Fe1B C85A 146.1(5)
C51A Fe1B C82A 109.1(5)
C85A Fe1B C82A 68.7(5)
C51A Fe1B C83A 134.4(6)
C85A Fe1B C83A 67.0(6)
C82A Fe1B C83A 40.8(5)
C51A Fe1B C81A 113.7(5)
C85A Fe1B C81A 41.5(5)
C82A Fe1B C81A 41.2(4)
C83A Fe1B C81A 68.6(5)
C51A Fe1B C84A 172.8(5)
C85A Fe1B C84A 40.6(5)
C82A Fe1B C84A 69.4(6)
C83A Fe1B C84A 40.2(6)
C81A Fe1B C84A 70.0(5)
C51A Fe1B C53A 68.6(6)
C85A Fe1B C53A 133.5(6)
C82A Fe1B C53A 144.6(5)
C83A Fe1B C53A 114.4(6)
C81A Fe1B C53A 173.6(6)
C84A Fe1B C53A 108.3(6)
C51A Fe1B C55A 41.6(5)
C85A Fe1B C55A 115.0(5)
C82A Fe1B C55A 135.2(5)
C83A Fe1B C55A 175.3(6)
C81A Fe1B C55A 109.8(5)
C84A Fe1B C55A 144.1(6)
C53A Fe1B C55A 67.6(5)
C51A Fe1B C52A 41.5(4)
C85A Fe1B C52A 171.8(5)
C82A Fe1B C52A 114.2(5)
C83A Fe1B C52A 109.7(6)
C81A Fe1B C52A 145.5(5)
C84A Fe1B C52A 132.1(5)
C53A Fe1B C52A 39.9(6)
C55A Fe1B C52A 68.9(5)
C51A Fe1B C54A 69.0(5)
C85A Fe1B C54A 110.2(6)
C82A Fe1B C54A 175.0(5)
C83A Fe1B C54A 143.7(6)
C81A Fe1B C54A 134.8(6)
C84A Fe1B C54A 113.1(6)
C53A Fe1B C54A 39.6(5)
C55A Fe1B C54A 40.4(4)
C52A Fe1B C54A 67.6(6)
C51B P1B C41B 103.5(5)
C51B P1B C31B 102.3(5)
C41B P1B C31B 101.4(5)
C51B P1B Cu2 112.3(4)
C41B P1B Cu2 118.3(4)
C31B P1B Cu2 116.8(4)
C81B P2B C61B 105.1(5)
C81B P2B C71B 105.0(5)
C61B P2B C71B 101.0(5)
C81B P2B Cu2 110.4(4)
C61B P2B Cu2 116.1(4)
C71B P2B Cu2 117.8(4)
C12B S11B Cu2 80.2(4)
C12B S13B Cu2 81.7(4)
O14B C12B S13B 115.7(9)
O14B C12B S11B 121.9(10)
S13B C12B S11B 122.4(7)
C12B O14B C15B 120.7(10)
O14B C15B H15D 109.5
O14B C15B H15F 109.5
H15D C15B H15F 109.5
O14B C15B H15E 109.5
H15D C15B H15E 109.5
H15F C15B H15E 109.5
C36B C31B C32B 118.0(11)
C36B C31B P1B 124.8(9)
C32B C31B P1B 117.2(9)
C33B C32B C31B 118.9(13)
C33B C32B H32B 120.6
C31B C32B H32B 120.6
C34B C33B C32B 122.0(13)
C34B C33B H33B 119.0
C32B C33B H33B 119.0
C33B C34B C35B 119.3(13)
C33B C34B H34B 120.4
C35B C34B H34B 120.4
C34B C35B C36B 119.8(14)
C34B C35B H35B 120.1
C36B C35B H35B 120.1
C31B C36B C35B 121.8(12)
C31B C36B H36B 119.1
C35B C36B H36B 119.1
C42B C41B C46B 118.3(11)
C42B C41B P1B 119.9(10)
C46B C41B P1B 121.7(10)
C41B C42B C43B 121.5(12)
C41B C42B H42B 119.3
C43B C42B H42B 119.3
C44B C43B C42B 118.6(12)
C44B C43B H43B 120.7
C42B C43B H43B 120.7
C45B C44B C43B 120.7(12)
C45B C44B H44B 119.6
C43B C44B H44B 119.6
C46B C45B C44B 120.4(12)
C46B C45B H45B 119.8
C44B C45B H45B 119.8
C45B C46B C41B 120.5(12)
C45B C46B H46B 119.8
C41B C46B H46B 119.8
C52B C51B C55B 105.5(9)
C52B C51B P1B 124.3(9)
C55B C51B P1B 130.0(8)
C52B C51B Fe1A 68.4(6)
C55B C51B Fe1A 69.3(6)
P1B C51B Fe1A 123.0(6)
C53B C52B C51B 109.4(10)
C53B C52B Fe1A 70.5(7)
C51B C52B Fe1A 70.8(7)
C53B C52B H52B 125.3
C51B C52B H52B 125.3
Fe1A C52B H52B 125.0
C54B C53B C52B 107.8(10)
C54B C53B Fe1A 71.2(8)
C52B C53B Fe1A 68.6(7)
C54B C53B H53B 126.1
C52B C53B H53B 126.1
Fe1A C53B H53B 125.6
C53B C54B C55B 109.8(11)
C53B C54B Fe1A 69.9(7)
C55B C54B Fe1A 69.4(7)
C53B C54B H54B 125.1
C55B C54B H54B 125.1
Fe1A C54B H54B 127.3
C54B C55B C51B 107.5(10)
C54B C55B Fe1A 70.3(7)
C51B C55B Fe1A 69.4(6)
C54B C55B H55B 126.3
C51B C55B H55B 126.3
Fe1A C55B H55B 125.6
C62B C61B C66B 116.8(11)
C62B C61B P2B 120.5(8)
C66B C61B P2B 122.5(9)
C63B C62B C61B 120.2(11)
C63B C62B H62B 119.9
C61B C62B H62B 119.9
C64B C63B C62B 121.4(13)
C64B C63B H63B 119.3
C62B C63B H63B 119.3
C63B C64B C65B 119.9(13)
C63B C64B H64B 120.1
C65B C64B H64B 120.1
C66B C65B C64B 121.3(12)
C66B C65B H65B 119.4
C64B C65B H65B 119.4
C65B C66B C61B 120.4(12)
C65B C66B H66B 119.8
C61B C66B H66B 119.8
C76B C71B C72B 118.5(12)
C76B C71B P2B 123.7(10)
C72B C71B P2B 117.8(9)
C73B C72B C71B 122.2(13)
C73B C72B H72B 118.9
C71B C72B H72B 118.9
C74B C73B C72B 117.6(14)
C74B C73B H73B 121.2
C72B C73B H73B 121.2
C75B C74B C73B 121.4(14)
C75B C74B H74B 119.3
C73B C74B H74B 119.3
C74B C75B C76B 120.5(14)
C74B C75B H75B 119.8
C76B C75B H75B 119.8
C71B C76B C75B 119.8(13)
C71B C76B H76B 120.1
C75B C76B H76B 120.1
C85B C81B C82B 105.1(11)
C85B C81B P2B 124.6(8)
C82B C81B P2B 129.9(10)
C85B C81B Fe1A 68.5(7)
C82B C81B Fe1A 69.4(7)
P2B C81B Fe1A 121.1(6)
C83B C82B C81B 108.4(11)
C83B C82B Fe1A 69.8(7)
C81B C82B Fe1A 69.6(6)
C83B C82B H82B 125.8
C81B C82B H82B 125.8
Fe1A C82B H82B 126.4
C82B C83B C84B 109.2(11)
C82B C83B Fe1A 69.7(7)
C84B C83B Fe1A 69.8(7)
C82B C83B H83B 125.4
C84B C83B H83B 125.4
Fe1A C83B H83B 126.7
C85B C84B C83B 105.5(12)
C85B C84B Fe1A 68.6(7)
C83B C84B Fe1A 69.5(8)
C85B C84B H84B 127.2
C83B C84B H84B 127.2
Fe1A C84B H84B 126.2
C84B C85B C81B 111.8(11)
C84B C85B Fe1A 71.0(8)
C81B C85B Fe1A 70.7(7)
C84B C85B H85B 124.1
C81B C85B H85B 124.1
Fe1A C85B H85B 125.7

loop_
_geom_bond_atom_site_label_1
_geom_bond_atom_site_label_2
_geom_bond_distance
Cu1 P2A 2.243(4)
Cu1 P1A 2.246(3)
Cu1 S11A 2.367(4)
Cu1 S13A 2.423(4)
Fe1A C85B 2.003(13)
Fe1A C52B 2.010(11)
Fe1A C82B 2.030(12)
Fe1A C83B 2.031(12)
Fe1A C81B 2.033(11)
Fe1A C53B 2.034(12)
Fe1A C84B 2.035(13)
Fe1A C55B 2.039(12)
Fe1A C51B 2.040(10)
Fe1A C54B 2.052(12)
P1A C41A 1.800(13)
P1A C51A 1.807(12)
P1A C31A 1.840(13)
P2A C81A 1.805(12)
P2A C71A 1.810(13)
P2A C61A 1.812(13)
S11A C12A 1.690(14)
S13A C12A 1.658(15)
C12A O14A 1.364(14)
O14A C15A 1.450(16)
C15A H15A 0.9600
C15A H15B 0.9600
C15A H15C 0.9600
C31A C36A 1.362(14)
C31A C32A 1.362(16)
C32A C33A 1.388(16)
C32A H32A 0.9300
C33A C34A 1.378(16)
C33A H33A 0.9300
C34A C35A 1.39(2)
C34A H34A 0.9300
C35A C36A 1.359(19)
C35A H35A 0.9300
C36A H36A 0.9300
C41A C46A 1.384(17)
C41A C42A 1.399(16)
C42A C43A 1.348(19)
C42A H42A 0.9300
C43A C44A 1.375(18)
C43A H43A 0.9300
C44A C45A 1.362(19)
C44A H44A 0.9300
C45A C46A 1.390(18)
C45A H45A 0.9300
C46A H46A 0.9300
C51A C55A 1.443(16)
C51A C52A 1.442(15)
C51A Fe1B 2.011(12)
C52A C53A 1.40(2)
C52A Fe1B 2.055(12)
C52A H52A 0.9300
C53A C54A 1.390(18)
C53A Fe1B 2.044(14)
C53A H53A 0.9300
C54A C55A 1.417(16)
C54A Fe1B 2.058(13)
C54A H54A 0.9300
C55A Fe1B 2.047(13)
C55A H55A 0.9300
C61A C66A 1.380(16)
C61A C62A 1.415(17)
C62A C63A 1.372(16)
C62A H62A 0.9300
C63A C64A 1.364(16)
C63A H63A 0.9300
C64A C65A 1.371(17)
C64A H64A 0.9300
C65A C66A 1.361(17)
C65A H65A 0.9300
C66A H66A 0.9300
C71A C72A 1.395(17)
C71A C76A 1.407(19)
C72A C73A 1.384(18)
C72A H72A 0.9300
C73A C74A 1.39(2)
C73A H73A 0.9300
C74A C75A 1.40(2)
C74A H74A 0.9300
C75A C76A 1.366(19)
C75A H75A 0.9300
C76A H76A 0.97(11)
C81A C82A 1.434(16)
C81A C85A 1.441(17)
C81A Fe1B 2.037(12)
C82A C83A 1.420(17)
C82A Fe1B 2.036(13)
C82A H82A 0.9300
C83A C84A 1.40(2)
C83A Fe1B 2.034(15)
C83A H83A 0.83(11)
C84A C85A 1.412(16)
C84A Fe1B 2.040(14)
C84A H84A 0.9300
C85A Fe1B 2.032(11)
C85A H85A 0.9300
Cu2 P1B 2.242(4)
Cu2 P2B 2.262(3)
Cu2 S13B 2.371(4)
Cu2 S11B 2.416(4)
P1B C51B 1.815(10)
P1B C41B 1.826(12)
P1B C31B 1.830(12)
P2B C81B 1.801(11)
P2B C61B 1.821(12)
P2B C71B 1.830(12)
S11B C12B 1.680(13)
S13B C12B 1.672(13)
C12B O14B 1.352(13)
O14B C15B 1.443(16)
C15B H15D 0.9600
C15B H15F 0.9600
C15B H15E 0.9600
C31B C36B 1.369(18)
C31B C32B 1.422(15)
C32B C33B 1.387(17)
C32B H32B 0.9300
C33B C34B 1.358(19)
C33B H33B 0.9300
C34B C35B 1.381(17)
C34B H34B 0.9300
C35B C36B 1.389(17)
C35B H35B 0.9300
C36B H36B 0.9300
C41B C42B 1.360(16)
C41B C46B 1.392(16)
C42B C43B 1.394(15)
C42B H42B 0.9300
C43B C44B 1.364(16)
C43B H43B 0.9300
C44B C45B 1.363(16)
C44B H44B 0.9300
C45B C46B 1.362(15)
C45B H45B 0.9300
C46B H46B 0.9300
C51B C52B 1.412(14)
C51B C55B 1.440(15)
C52B C53B 1.412(13)
C52B H52B 0.9300
C53B C54B 1.361(16)
C53B H53B 0.9300
C54B C55B 1.410(14)
C54B H54B 0.9300
C55B H55B 0.9300
C61B C62B 1.394(15)
C61B C66B 1.415(14)
C62B C63B 1.393(16)
C62B H62B 0.9300
C63B C64B 1.322(16)
C63B H63B 0.9300
C64B C65B 1.370(19)
C64B H64B 0.9300
C65B C66B 1.357(17)
C65B H65B 0.9300
C66B H66B 0.9300
C71B C76B 1.372(16)
C71B C72B 1.394(16)
C72B C73B 1.392(17)
C72B H72B 0.9300
C73B C74B 1.373(19)
C73B H73B 0.9300
C74B C75B 1.369(19)
C74B H74B 0.9300
C75B C76B 1.395(18)
C75B H75B 0.9300
C76B H76B 0.9300
C81B C85B 1.407(16)
C81B C82B 1.424(14)
C82B C83B 1.404(19)
C82B H82B 0.9300
C83B C84B 1.414(17)
C83B H83B 0.9300
C84B C85B 1.393(15)
C84B H84B 0.9300
C85B H85B 0.9300
